data_4505182
loop_
_publ_author_name
'Zhu, Shizheng'
'Jiang, Huiling'
'Zhao, Jingwei'
'Li, Zhanting'

_publ_section_title
;
 Reaction of 1,1,3,3-Tetraoxa-2,2-dibromo-
 4,4,5,5,6,6-hexafluoro-1,3-dithiacyclohexane with Pyrazine and
 Hexamethylphosphoramide:&#x2009; Unexpected Cocrystals through Halogen
 Bonding
;
_journal_issue 5
_journal_name_full 'Crystal Growth &amp; Design'
_journal_page_first 1675
_journal_paper_doi 10.1021/cg0501579
_journal_volume 5
_journal_year 2005
_chemical_formula_sum 'C10 H18 Br3 F6 N3 O5 P S2'
_chemical_formula_weight 709.09
_chemical_name_systematic
; 
 ? 
;
_space_group_IT_number 2
_symmetry_cell_setting triclinic
_symmetry_space_group_name_Hall '-P 1'
_symmetry_space_group_name_H-M 'P -1'
_atom_sites_solution_hydrogens geom
_atom_sites_solution_primary direct
_atom_sites_solution_secondary difmap
_audit_creation_method SHELXL-97
_cell_angle_alpha 106.716(2)
_cell_angle_beta 99.849(2)
_cell_angle_gamma 90.897(2)
_cell_formula_units_Z 2
_cell_length_a 7.7985(7)
_cell_length_b 12.0911(10)
_cell_length_c 13.2824(11)
_cell_measurement_reflns_used 2256
_cell_measurement_temperature 293(2)
_cell_measurement_theta_max 56.059
_cell_measurement_theta_min 5.303
_cell_volume 1179.03(17)
_computing_cell_refinement 'Bruker SMART'
_computing_data_collection 'Bruker SMART'
_computing_data_reduction 'Bruker SHELXTL'
_computing_molecular_graphics 'Bruker SHELXTL'
_computing_publication_material 'Bruker SHELXTL'
_computing_structure_refinement 'SHELXL-97 (Sheldrick, 1997)'
_computing_structure_solution 'SHELXS-97 (Sheldrick, 1990)'
_diffrn_ambient_temperature 293(2)
_diffrn_measured_fraction_theta_full 0.968
_diffrn_measured_fraction_theta_max 0.968
_diffrn_measurement_device_type 'CCD area detector'
_diffrn_measurement_method 'phi and omega scans'
_diffrn_radiation_monochromator graphite
_diffrn_radiation_source 'fine-focus sealed tube'
_diffrn_radiation_type MoK\a
_diffrn_radiation_wavelength 0.71073
_diffrn_reflns_av_R_equivalents 0.1648
_diffrn_reflns_av_sigmaI/netI 0.1382
_diffrn_reflns_limit_h_max 9
_diffrn_reflns_limit_h_min -9
_diffrn_reflns_limit_k_max 13
_diffrn_reflns_limit_k_min -15
_diffrn_reflns_limit_l_max 15
_diffrn_reflns_limit_l_min -16
_diffrn_reflns_number 6962
_diffrn_reflns_theta_full 27.00
_diffrn_reflns_theta_max 27.00
_diffrn_reflns_theta_min 1.63
_exptl_absorpt_coefficient_mu 5.450
_exptl_absorpt_correction_T_max 1.00000
_exptl_absorpt_correction_T_min 0.65434
_exptl_absorpt_correction_type empirical
_exptl_crystal_colour colorless
_exptl_crystal_density_diffrn 1.997
_exptl_crystal_density_method 'not measured'
_exptl_crystal_F_000 690
_exptl_crystal_size_max 0.460
_exptl_crystal_size_mid 0.342
_exptl_crystal_size_min 0.089
_refine_diff_density_max 1.899
_refine_diff_density_min -1.311
_refine_diff_density_rms 0.188
_refine_ls_extinction_method none
_refine_ls_goodness_of_fit_ref 0.911
_refine_ls_hydrogen_treatment mixed
_refine_ls_matrix_type full
_refine_ls_number_parameters 274
_refine_ls_number_reflns 4976
_refine_ls_number_restraints 0
_refine_ls_restrained_S_all 0.911
_refine_ls_R_factor_all 0.0883
_refine_ls_R_factor_gt 0.0694
_refine_ls_shift/su_max 0.000
_refine_ls_shift/su_mean 0.000
_refine_ls_structure_factor_coef Fsqd
_refine_ls_weighting_details 'calc w=1/[\s^2^(Fo^2^)+(0.0965P)^2^+0.0000P] where P=(Fo^2^+2Fc^2^)/3'
_refine_ls_weighting_scheme calc
_refine_ls_wR_factor_gt 0.1678
_refine_ls_wR_factor_ref 0.1735
_reflns_number_gt 3236
_reflns_number_total 4976
_reflns_threshold_expression >2sigma(I)
_cod_data_source_file cg0501579rom20050623_121354.cif
_cod_data_source_block cd2243
_cod_depositor_comments
;
The following automatic conversions were performed:

'_symmetry_cell_setting' value 'Triclinic' changed to 'triclinic'
according to /home/saulius/struct/CIF-dictionaries/cif_core.dic
dictionary named 'cif_core.dic' version 2.4.1 from 2010-06-29.

Automatic conversion script
Id: cif_fix_values 1715 2011-07-08 13:25:40Z adriana 
;
_cod_original_sg_symbol_H-M P-1
_cod_database_code 4505182

loop_
_symmetry_equiv_pos_as_xyz
'x, y, z'
'-x, -y, -z'

loop_
_atom_site_label
_atom_site_type_symbol
_atom_site_fract_x
_atom_site_fract_y
_atom_site_fract_z
_atom_site_U_iso_or_equiv
_atom_site_adp_type
_atom_site_occupancy
_atom_site_symmetry_multiplicity
_atom_site_calc_flag
_atom_site_refinement_flags
Br1 Br 0.32739(8) 0.90301(6) 0.59807(5) 0.0469(2) Uani 1 1 d .
Br2 Br 0.73557(9) 0.90074(6) 0.59683(5) 0.0486(2) Uani 1 1 d .
Br3 Br 0.0000 0.0000 0.5000 0.0509(3) Uani 1 2 d S
P P 0.0905(2) 0.34267(14) 0.86512(13) 0.0443(4) Uani 1 1 d .
S1 S 0.5995(2) 0.90413(16) 0.79638(13) 0.0523(4) Uani 1 1 d .
S2 S 0.5375(3) 0.68854(14) 0.60488(14) 0.0537(5) Uani 1 1 d .
O1 O 0.7623(8) 0.8675(6) 0.8325(4) 0.0808(17) Uani 1 1 d .
O2 O 0.5615(8) 1.0231(4) 0.8271(4) 0.0695(15) Uani 1 1 d .
O3 O 0.7009(8) 0.6527(5) 0.6416(5) 0.0753(17) Uani 1 1 d .
O4 O 0.4587(9) 0.6536(4) 0.4957(4) 0.0743(16) Uani 1 1 d .
O5 O 0.1153(7) 0.4531(4) 0.9573(4) 0.0612(13) Uani 1 1 d .
N1 N 0.2687(7) 0.3301(5) 0.8156(4) 0.0515(14) Uani 1 1 d .
N2 N -0.0736(8) 0.3467(5) 0.7747(5) 0.0616(16) Uani 1 1 d .
N3 N 0.0573(7) 0.2335(5) 0.9086(5) 0.0505(14) Uani 1 1 d .
F1 F 0.2790(7) 0.8642(4) 0.8214(4) 0.0791(14) Uani 1 1 d .
F2 F 0.4861(9) 0.8583(5) 0.9509(4) 0.0985(19) Uani 1 1 d .
F3 F 0.3041(10) 0.6544(5) 0.8439(5) 0.113(2) Uani 1 1 d .
F4 F 0.5826(9) 0.6592(5) 0.8404(5) 0.103(2) Uani 1 1 d .
F5 F 0.3914(10) 0.5280(4) 0.6570(5) 0.113(2) Uani 1 1 d .
F6 F 0.2241(8) 0.6676(5) 0.6453(4) 0.0864(15) Uani 1 1 d .
C1 C 0.5452(8) 0.8462(5) 0.6527(5) 0.0398(13) Uani 1 1 d .
C2 C 0.4387(12) 0.8260(7) 0.8438(6) 0.062(2) Uani 1 1 d .
C3 C 0.4287(13) 0.6952(7) 0.8037(7) 0.072(2) Uani 1 1 d .
C4 C 0.3839(13) 0.6423(6) 0.6790(7) 0.071(2) Uani 1 1 d .
C5 C -0.0636(12) 0.2363(8) 0.9813(8) 0.077(2) Uani 1 1 d .
H5A H -0.1623 0.1828 0.9451 0.116 Uiso 1 1 calc R
H5B H -0.1021 0.3131 1.0045 0.116 Uiso 1 1 calc R
H5C H -0.0060 0.2150 1.0422 0.116 Uiso 1 1 calc R
C6 C 0.1186(13) 0.1169(7) 0.8637(8) 0.078(3) Uani 1 1 d .
H6A H 0.1320 0.0767 0.9169 0.117 Uiso 1 1 calc R
H6B H 0.2288 0.1247 0.8425 0.117 Uiso 1 1 calc R
H6C H 0.0348 0.0738 0.8026 0.117 Uiso 1 1 calc R
C7 C 0.4381(10) 0.3500(8) 0.8848(7) 0.075(2) Uani 1 1 d .
H7A H 0.4963 0.2793 0.8725 0.112 Uiso 1 1 calc R
H7B H 0.4238 0.3762 0.9581 0.112 Uiso 1 1 calc R
H7C H 0.5066 0.4079 0.8695 0.112 Uiso 1 1 calc R
C8 C 0.2718(12) 0.2733(8) 0.7039(6) 0.074(2) Uani 1 1 d .
H8A H 0.3309 0.3242 0.6752 0.111 Uiso 1 1 calc R
H8B H 0.1544 0.2544 0.6649 0.111 Uiso 1 1 calc R
H8C H 0.3321 0.2037 0.6975 0.111 Uiso 1 1 calc R
C9 C -0.0936(18) 0.4492(10) 0.7379(10) 0.122(4) Uani 1 1 d .
H9A H -0.1904 0.4893 0.7630 0.183 Uiso 1 1 calc R
H9B H -0.1144 0.4263 0.6612 0.183 Uiso 1 1 calc R
H9C H 0.0110 0.4994 0.7653 0.183 Uiso 1 1 calc R
C10 C -0.1955(12) 0.2470(8) 0.7133(7) 0.080(3) Uani 1 1 d .
H10A H -0.3082 0.2735 0.6937 0.120 Uiso 1 1 calc R
H10B H -0.2045 0.1961 0.7561 0.120 Uiso 1 1 calc R
H10C H -0.1534 0.2062 0.6498 0.120 Uiso 1 1 calc R

loop_
_atom_site_aniso_label
_atom_site_aniso_U_11
_atom_site_aniso_U_22
_atom_site_aniso_U_33
_atom_site_aniso_U_23
_atom_site_aniso_U_13
_atom_site_aniso_U_12
Br1 0.0441(4) 0.0479(4) 0.0476(4) 0.0118(3) 0.0091(3) 0.0116(3)
Br2 0.0461(4) 0.0551(4) 0.0471(4) 0.0150(3) 0.0145(3) 0.0081(3)
Br3 0.0308(5) 0.0606(6) 0.0640(6) 0.0180(5) 0.0155(4) 0.0102(4)
P 0.0435(9) 0.0397(9) 0.0393(9) -0.0064(7) 0.0098(7) 0.0122(7)
S1 0.0634(11) 0.0546(10) 0.0333(8) 0.0048(7) 0.0083(7) 0.0029(9)
S2 0.0786(13) 0.0383(9) 0.0485(10) 0.0075(7) 0.0316(9) 0.0187(9)
O1 0.070(4) 0.117(5) 0.052(3) 0.029(3) -0.007(3) 0.010(4)
O2 0.097(4) 0.046(3) 0.050(3) -0.012(2) 0.016(3) 0.000(3)
O3 0.091(4) 0.066(4) 0.086(4) 0.035(3) 0.038(3) 0.047(3)
O4 0.121(5) 0.048(3) 0.043(3) -0.012(2) 0.028(3) 0.003(3)
O5 0.062(3) 0.045(3) 0.054(3) -0.024(2) 0.014(2) 0.010(2)
N1 0.045(3) 0.050(3) 0.047(3) -0.006(2) 0.010(3) 0.004(3)
N2 0.052(4) 0.059(4) 0.062(4) 0.005(3) -0.002(3) 0.017(3)
N3 0.048(3) 0.045(3) 0.052(3) -0.003(2) 0.020(3) 0.013(3)
F1 0.092(4) 0.064(3) 0.090(3) 0.012(2) 0.054(3) 0.020(3)
F2 0.158(6) 0.101(4) 0.041(3) 0.017(2) 0.039(3) 0.009(4)
F3 0.184(6) 0.072(3) 0.107(4) 0.028(3) 0.094(5) 0.002(4)
F4 0.153(6) 0.101(4) 0.085(4) 0.057(3) 0.051(4) 0.057(4)
F5 0.191(7) 0.037(3) 0.128(5) 0.015(3) 0.088(5) 0.007(3)
F6 0.080(4) 0.074(3) 0.097(4) 0.002(3) 0.035(3) -0.019(3)
C1 0.048(4) 0.033(3) 0.038(3) 0.009(2) 0.009(3) 0.007(3)
C2 0.090(6) 0.060(5) 0.042(4) 0.012(3) 0.033(4) 0.014(4)
C3 0.099(7) 0.063(5) 0.074(5) 0.031(4) 0.052(5) 0.020(5)
C4 0.107(8) 0.033(4) 0.081(6) 0.011(4) 0.049(6) 0.011(4)
C5 0.081(6) 0.082(6) 0.079(6) 0.029(5) 0.031(5) 0.004(5)
C6 0.088(6) 0.044(5) 0.102(7) 0.014(4) 0.027(5) 0.020(4)
C7 0.046(4) 0.096(7) 0.070(5) 0.003(5) 0.013(4) 0.016(4)
C8 0.076(6) 0.077(6) 0.056(5) -0.009(4) 0.028(4) -0.002(5)
C9 0.144(11) 0.093(8) 0.121(9) 0.050(7) -0.032(8) 0.002(8)
C10 0.067(5) 0.083(6) 0.066(5) -0.007(4) -0.004(4) 0.012(5)

loop_
_atom_type_symbol
_atom_type_description
_atom_type_scat_dispersion_real
_atom_type_scat_dispersion_imag
_atom_type_scat_source
C C 0.0033 0.0016 'International Tables Vol C Tables 4.2.6.8 and 6.1.1.4'
H H 0.0000 0.0000 'International Tables Vol C Tables 4.2.6.8 and 6.1.1.4'
N N 0.0061 0.0033 'International Tables Vol C Tables 4.2.6.8 and 6.1.1.4'
O O 0.0106 0.0060 'International Tables Vol C Tables 4.2.6.8 and 6.1.1.4'
F F 0.0171 0.0103 'International Tables Vol C Tables 4.2.6.8 and 6.1.1.4'
S S 0.1246 0.1234 'International Tables Vol C Tables 4.2.6.8 and 6.1.1.4'
P P 0.1023 0.0942 'International Tables Vol C Tables 4.2.6.8 and 6.1.1.4'
Br Br -0.2901 2.4595 'International Tables Vol C Tables 4.2.6.8 and 6.1.1.4'

loop_
_geom_angle_atom_site_label_1
_geom_angle_atom_site_label_2
_geom_angle_atom_site_label_3
_geom_angle
O5 P N2 111.0(3)
O5 P N3 109.5(3)
N2 P N3 108.9(3)
O5 P N1 107.3(3)
N2 P N1 110.1(3)
N3 P N1 110.0(3)
O1 S1 O2 121.9(4)
O1 S1 C1 109.1(3)
O2 S1 C1 109.2(3)
O1 S1 C2 105.2(4)
O2 S1 C2 106.1(3)
C1 S1 C2 103.5(3)
O3 S2 O4 122.2(3)
O3 S2 C1 108.4(4)
O4 S2 C1 107.9(3)
O3 S2 C4 106.0(4)
O4 S2 C4 107.3(4)
C1 S2 C4 103.6(3)
C7 N1 C8 114.4(6)
C7 N1 P 120.9(5)
C8 N1 P 123.1(5)
C9 N2 C10 115.2(8)
C9 N2 P 119.8(7)
C10 N2 P 124.4(5)
C5 N3 C6 113.9(6)
C5 N3 P 121.6(5)
C6 N3 P 123.6(5)
S1 C1 S2 113.6(3)
S1 C1 Br1 110.6(3)
S2 C1 Br1 110.8(3)
S1 C1 Br2 106.3(3)
S2 C1 Br2 105.7(3)
Br1 C1 Br2 109.6(3)
F2 C2 F1 107.0(6)
F2 C2 C3 108.1(6)
F1 C2 C3 109.7(8)
F2 C2 S1 105.3(6)
F1 C2 S1 109.5(5)
C3 C2 S1 116.7(5)
F3 C3 F4 108.9(6)
F3 C3 C2 108.3(6)
F4 C3 C2 108.2(8)
F3 C3 C4 107.2(9)
F4 C3 C4 109.0(6)
C2 C3 C4 115.1(6)
F6 C4 F5 110.0(8)
F6 C4 C3 108.4(6)
F5 C4 C3 107.5(6)
F6 C4 S2 110.0(5)
F5 C4 S2 105.6(5)
C3 C4 S2 115.2(7)
N3 C5 H5A 109.5
N3 C5 H5B 109.5
H5A C5 H5B 109.5
N3 C5 H5C 109.5
H5A C5 H5C 109.5
H5B C5 H5C 109.5
N3 C6 H6A 109.5
N3 C6 H6B 109.5
H6A C6 H6B 109.5
N3 C6 H6C 109.5
H6A C6 H6C 109.5
H6B C6 H6C 109.5
N1 C7 H7A 109.5
N1 C7 H7B 109.5
H7A C7 H7B 109.5
N1 C7 H7C 109.5
H7A C7 H7C 109.5
H7B C7 H7C 109.5
N1 C8 H8A 109.5
N1 C8 H8B 109.5
H8A C8 H8B 109.5
N1 C8 H8C 109.5
H8A C8 H8C 109.5
H8B C8 H8C 109.5
N2 C9 H9A 109.5
N2 C9 H9B 109.5
H9A C9 H9B 109.5
N2 C9 H9C 109.5
H9A C9 H9C 109.5
H9B C9 H9C 109.5
N2 C10 H10A 109.5
N2 C10 H10B 109.5
H10A C10 H10B 109.5
N2 C10 H10C 109.5
H10A C10 H10C 109.5
H10B C10 H10C 109.5

loop_
_geom_bond_atom_site_label_1
_geom_bond_atom_site_label_2
_geom_bond_distance
Br1 C1 1.945(6)
Br2 C1 1.954(6)
P O5 1.514(4)
P N2 1.611(6)
P N3 1.619(6)
P N1 1.627(6)
S1 O1 1.404(6)
S1 O2 1.429(5)
S1 C1 1.805(6)
S1 C2 1.854(8)
S2 O3 1.406(6)
S2 O4 1.412(6)
S2 C1 1.824(6)
S2 C4 1.849(8)
N1 C7 1.447(10)
N1 C8 1.450(9)
N2 C9 1.458(12)
N2 C10 1.467(11)
N3 C5 1.455(9)
N3 C6 1.485(8)
F1 C2 1.350(10)
F2 C2 1.345(9)
F3 C3 1.337(9)
F4 C3 1.344(11)
F5 C4 1.332(8)
F6 C4 1.322(10)
C2 C3 1.512(11)
C3 C4 1.568(13)
C5 H5A 0.9600
C5 H5B 0.9600
C5 H5C 0.9600
C6 H6A 0.9600
C6 H6B 0.9600
C6 H6C 0.9600
C7 H7A 0.9600
C7 H7B 0.9600
C7 H7C 0.9600
C8 H8A 0.9600
C8 H8B 0.9600
C8 H8C 0.9600
C9 H9A 0.9600
C9 H9B 0.9600
C9 H9C 0.9600
C10 H10A 0.9600
C10 H10B 0.9600
C10 H10C 0.9600

loop_
_geom_torsion_atom_site_label_1
_geom_torsion_atom_site_label_2
_geom_torsion_atom_site_label_3
_geom_torsion_atom_site_label_4
_geom_torsion
O5 P N1 C7 45.3(7)
N2 P N1 C7 166.3(6)
N3 P N1 C7 -73.8(7)
O5 P N1 C8 -149.8(6)
N2 P N1 C8 -28.8(7)
N3 P N1 C8 91.1(7)
O5 P N2 C9 47.0(9)
N3 P N2 C9 167.6(8)
N1 P N2 C9 -71.7(8)
O5 P N2 C10 -142.3(6)
N3 P N2 C10 -21.7(7)
N1 P N2 C10 99.0(7)
O5 P N3 C5 45.7(7)
N2 P N3 C5 -75.8(7)
N1 P N3 C5 163.4(6)
O5 P N3 C6 -146.1(6)
N2 P N3 C6 92.3(7)
N1 P N3 C6 -28.5(7)
O1 S1 C1 S2 58.3(5)
O2 S1 C1 S2 -166.1(4)
C2 S1 C1 S2 -53.4(4)
O1 S1 C1 Br1 -176.3(4)
O2 S1 C1 Br1 -40.8(4)
C2 S1 C1 Br1 72.0(4)
O1 S1 C1 Br2 -57.4(4)
O2 S1 C1 Br2 78.1(4)
C2 S1 C1 Br2 -169.1(3)
O3 S2 C1 S1 -58.1(4)
O4 S2 C1 S1 167.7(4)
C4 S2 C1 S1 54.2(5)
O3 S2 C1 Br1 176.7(3)
O4 S2 C1 Br1 42.5(4)
C4 S2 C1 Br1 -71.0(4)
O3 S2 C1 Br2 58.0(4)
O4 S2 C1 Br2 -76.2(4)
C4 S2 C1 Br2 170.3(4)
O1 S1 C2 F2 59.4(6)
O2 S1 C2 F2 -71.0(6)
C1 S1 C2 F2 174.0(5)
O1 S1 C2 F1 174.2(5)
O2 S1 C2 F1 43.7(6)
C1 S1 C2 F1 -71.3(5)
O1 S1 C2 C3 -60.5(7)
O2 S1 C2 C3 169.0(6)
C1 S1 C2 C3 54.0(7)
F2 C2 C3 F3 63.0(10)
F1 C2 C3 F3 -53.4(9)
S1 C2 C3 F3 -178.6(6)
F2 C2 C3 F4 -54.9(8)
F1 C2 C3 F4 -171.3(5)
S1 C2 C3 F4 63.5(7)
F2 C2 C3 C4 -177.1(8)
F1 C2 C3 C4 66.5(9)
S1 C2 C3 C4 -58.7(10)
F3 C3 C4 F6 55.4(8)
F4 C3 C4 F6 173.1(6)
C2 C3 C4 F6 -65.1(9)
F3 C3 C4 F5 -63.5(9)
F4 C3 C4 F5 54.2(9)
C2 C3 C4 F5 176.0(8)
F3 C3 C4 S2 179.1(5)
F4 C3 C4 S2 -63.2(7)
C2 C3 C4 S2 58.6(9)
O3 S2 C4 F6 -176.8(5)
O4 S2 C4 F6 -44.8(6)
C1 S2 C4 F6 69.1(6)
O3 S2 C4 F5 -58.2(8)
O4 S2 C4 F5 73.8(7)
C1 S2 C4 F5 -172.2(6)
O3 S2 C4 C3 60.3(6)
O4 S2 C4 C3 -167.7(5)
C1 S2 C4 C3 -53.7(6)
